data_7029260
loop_
_publ_author_name
'Krupski, Sergei'
'P\"ottgen, Rainer'
'Schellenberg, Inga'
'Hahn, F. Ekkehardt'

_publ_section_title
;
 Benzannulated N-heterocyclic germylenes and stannylenes with sterically
 demanding N,N'-substituents.
;
_journal_issue 1
_journal_name_full 'Dalton transactions (Cambridge, England : 2003)'
_journal_page_first 173
_journal_page_last 181
_journal_paper_doi 10.1039/c3dt51961a
_journal_volume 43
_journal_year 2014
_chemical_formula_sum 'C26 H36 N2'
_chemical_formula_weight 376.57
_chemical_name_systematic
; 
 ? 
;
_space_group_IT_number 14
_symmetry_cell_setting monoclinic
_symmetry_space_group_name_Hall '-P 2yn'
_symmetry_space_group_name_H-M 'P 1 21/n 1'
_atom_sites_solution_hydrogens geom
_atom_sites_solution_primary direct
_atom_sites_solution_secondary difmap
_audit_creation_method SHELXL-97
_cell_angle_alpha 90.00
_cell_angle_beta 101.9330(10)
_cell_angle_gamma 90.00
_cell_formula_units_Z 4
_cell_length_a 11.7125(6)
_cell_length_b 6.5108(3)
_cell_length_c 27.4895(13)
_cell_measurement_reflns_used 900
_cell_measurement_temperature 153(2)
_cell_measurement_theta_max 22.5
_cell_measurement_theta_min 1
_cell_volume 2050.99(17)
_computing_cell_refinement 'APEX2(Bruker AXS, 2007)'
_computing_data_collection 'APEX2(Bruker AXS, 2007)'
_computing_data_reduction 'SAINT,SADABS (Bruker AXS, 2007 )'
_computing_molecular_graphics
;
ORTEP3,L.J. Farrugia, J. Appl. Cryst. (1997) 30, 565
;
_computing_structure_refinement
;
SHELXL-97, G. M. Sheldrick, Acta Cryst. (2008) A64, 112-122
;
_computing_structure_solution
;
SHELXS-97 , G. M. Sheldrick, Acta Cryst. (2008) A64, 112-122
;
_diffrn_ambient_temperature 153(2)
_diffrn_detector_area_resol_mean 80
_diffrn_measured_fraction_theta_full 0.999
_diffrn_measured_fraction_theta_max 0.999
_diffrn_measurement_device_type 'CCD area detector'
_diffrn_measurement_method 'Omega and Phi scans'
_diffrn_radiation_monochromator graphite
_diffrn_radiation_source 'rotating anode'
_diffrn_radiation_type MoK\a
_diffrn_radiation_wavelength 0.71073
_diffrn_reflns_av_R_equivalents 0.0360
_diffrn_reflns_av_sigmaI/netI 0.0320
_diffrn_reflns_limit_h_max 15
_diffrn_reflns_limit_h_min -15
_diffrn_reflns_limit_k_max 8
_diffrn_reflns_limit_k_min -8
_diffrn_reflns_limit_l_max 36
_diffrn_reflns_limit_l_min -36
_diffrn_reflns_number 20971
_diffrn_reflns_theta_full 28.52
_diffrn_reflns_theta_max 28.52
_diffrn_reflns_theta_min 1.51
_exptl_absorpt_coefficient_mu 0.070
_exptl_absorpt_correction_T_max 0.9986
_exptl_absorpt_correction_T_min 0.9895
_exptl_absorpt_correction_type multi-scan
_exptl_absorpt_process_details
; 
 Corrections were done with the SADABS program, utilizing the none merged
 raw data obtained from the integration process. Integration and final cell
 refinement were done with SAINT.
 
 SADABS reports ratio of Tmin/Tmax = 0.904775  
 
;
_exptl_crystal_colour colourless
_exptl_crystal_density_diffrn 1.220
_exptl_crystal_density_method 'not measured'
_exptl_crystal_description 'transparent needle'
_exptl_crystal_F_000 824
_exptl_crystal_size_max 0.15
_exptl_crystal_size_mid 0.04
_exptl_crystal_size_min 0.02
_refine_diff_density_max 0.746
_refine_diff_density_min -0.698
_refine_diff_density_rms 0.060
_refine_ls_extinction_method none
_refine_ls_goodness_of_fit_ref 1.038
_refine_ls_hydrogen_treatment noref
_refine_ls_matrix_type full
_refine_ls_number_parameters 253
_refine_ls_number_reflns 5193
_refine_ls_number_restraints 0
_refine_ls_restrained_S_all 1.038
_refine_ls_R_factor_all 0.0794
_refine_ls_R_factor_gt 0.0576
_refine_ls_shift/su_max 0.000
_refine_ls_shift/su_mean 0.000
_refine_ls_structure_factor_coef Fsqd
_refine_ls_weighting_details 'calc w=1/[\s^2^(Fo^2^)+(0.0892P)^2^+0.8118P] where P=(Fo^2^+2Fc^2^)/3'
_refine_ls_weighting_scheme calc
_refine_ls_wR_factor_gt 0.1474
_refine_ls_wR_factor_ref 0.1636
_reflns_number_gt 3861
_reflns_number_total 5193
_reflns_threshold_expression >2sigma(I)
_cod_data_source_file c3dt51961a.txt
_cod_data_source_block sad
_cod_original_sg_symbol_H-M P2(1)/n
_cod_database_code 7029260

loop_
_symmetry_equiv_pos_as_xyz
'x, y, z'
'-x+1/2, y+1/2, -z+1/2'
'-x, -y, -z'
'x-1/2, -y-1/2, z-1/2'

loop_
_atom_site_label
_atom_site_type_symbol
_atom_site_fract_x
_atom_site_fract_y
_atom_site_fract_z
_atom_site_U_iso_or_equiv
_atom_site_adp_type
_atom_site_occupancy
_atom_site_symmetry_multiplicity
_atom_site_calc_flag
_atom_site_refinement_flags
C1 C 0.55136(13) 0.7493(2) 0.20341(6) 0.0177(3) Uani 1 1 d .
C2 C 0.59504(13) 0.5965(2) 0.17519(6) 0.0177(3) Uani 1 1 d .
C3 C 0.64219(14) 0.4172(3) 0.19961(6) 0.0209(3) Uani 1 1 d .
H3 H 0.6688 0.3105 0.1811 0.025 Uiso 1 1 calc R
C4 C 0.65054(14) 0.3934(3) 0.25052(6) 0.0237(4) Uani 1 1 d .
H4 H 0.6828 0.2709 0.2664 0.028 Uiso 1 1 calc R
C5 C 0.61238(14) 0.5463(3) 0.27814(6) 0.0251(4) Uani 1 1 d .
H5 H 0.6200 0.5309 0.3130 0.030 Uiso 1 1 calc R
C6 C 0.56259(14) 0.7232(3) 0.25433(6) 0.0224(3) Uani 1 1 d .
H6 H 0.5358 0.8281 0.2733 0.027 Uiso 1 1 calc R
C7 C 0.37638(13) 0.9574(2) 0.16382(6) 0.0168(3) Uani 1 1 d .
C8 C 0.31994(13) 0.7682(2) 0.13547(6) 0.0192(3) Uani 1 1 d .
H8A H 0.3352 0.6457 0.1572 0.023 Uiso 1 1 calc R
H8B H 0.3545 0.7442 0.1060 0.023 Uiso 1 1 calc R
C9 C 0.18757(14) 0.8010(2) 0.11882(6) 0.0205(3) Uani 1 1 d .
H9 H 0.1516 0.6771 0.1003 0.025 Uiso 1 1 calc R
C10 C 0.13396(14) 0.8347(3) 0.16464(6) 0.0224(3) Uani 1 1 d .
H10A H 0.0486 0.8545 0.1541 0.027 Uiso 1 1 calc R
H10B H 0.1479 0.7123 0.1865 0.027 Uiso 1 1 calc R
C11 C 0.18905(14) 1.0242(2) 0.19321(6) 0.0215(3) Uani 1 1 d .
H11 H 0.1545 1.0459 0.2232 0.026 Uiso 1 1 calc R
C12 C 0.32105(14) 0.9921(3) 0.20929(6) 0.0205(3) Uani 1 1 d .
H12A H 0.3367 0.8717 0.2317 0.025 Uiso 1 1 calc R
H12B H 0.3568 1.1142 0.2279 0.025 Uiso 1 1 calc R
C13 C 0.35155(14) 1.1462(2) 0.12972(6) 0.0212(3) Uani 1 1 d .
H13A H 0.3859 1.1256 0.1001 0.025 Uiso 1 1 calc R
H13B H 0.3881 1.2692 0.1476 0.025 Uiso 1 1 calc R
C14 C 0.21917(15) 1.1801(3) 0.11336(6) 0.0239(4) Uani 1 1 d .
H14 H 0.2039 1.3033 0.0913 0.029 Uiso 1 1 calc R
C15 C 0.16405(15) 0.9898(3) 0.08493(6) 0.0238(3) Uani 1 1 d .
H15A H 0.0789 1.0103 0.0739 0.029 Uiso 1 1 calc R
H15B H 0.1976 0.9683 0.0551 0.029 Uiso 1 1 calc R
C16 C 0.16593(15) 1.2133(3) 0.15925(7) 0.0255(4) Uani 1 1 d .
H16A H 0.0808 1.2361 0.1488 0.031 Uiso 1 1 calc R
H16B H 0.2009 1.3365 0.1776 0.031 Uiso 1 1 calc R
C17 C 0.67001(13) 0.5682(2) 0.09457(6) 0.0174(3) Uani 1 1 d .
C18 C 0.64197(14) 0.3517(2) 0.07303(6) 0.0206(3) Uani 1 1 d .
H18A H 0.5597 0.3461 0.0549 0.025 Uiso 1 1 calc R
H18B H 0.6523 0.2502 0.1004 0.025 Uiso 1 1 calc R
C19 C 0.72319(15) 0.2980(2) 0.03750(6) 0.0234(3) Uani 1 1 d .
H19 H 0.7044 0.1570 0.0238 0.028 Uiso 1 1 calc R
C20 C 0.85023(16) 0.3041(3) 0.06612(7) 0.0273(4) Uani 1 1 d .
H20A H 0.9030 0.2666 0.0437 0.033 Uiso 1 1 calc R
H20B H 0.8616 0.2036 0.0937 0.033 Uiso 1 1 calc R
C21 C 0.87955(15) 0.5211(3) 0.08692(7) 0.0259(4) Uani 1 1 d .
H21 H 0.9626 0.5250 0.1054 0.031 Uiso 1 1 calc R
C22 C 0.79873(14) 0.5766(3) 0.12253(6) 0.0222(3) Uani 1 1 d .
H22A H 0.8174 0.7164 0.1360 0.027 Uiso 1 1 calc R
H22B H 0.8111 0.4789 0.1507 0.027 Uiso 1 1 calc R
C23 C 0.65479(15) 0.7208(3) 0.05124(6) 0.0220(3) Uani 1 1 d .
H23A H 0.5727 0.7182 0.0328 0.026 Uiso 1 1 calc R
H23B H 0.6723 0.8613 0.0645 0.026 Uiso 1 1 calc R
C24 C 0.73543(15) 0.6687(3) 0.01567(6) 0.0235(4) Uani 1 1 d .
H24 H 0.7236 0.7704 -0.0122 0.028 Uiso 1 1 calc R
C25 C 0.70691(16) 0.4527(3) -0.00527(6) 0.0252(4) Uani 1 1 d .
H25A H 0.6253 0.4481 -0.0243 0.030 Uiso 1 1 calc R
H25B H 0.7591 0.4171 -0.0281 0.030 Uiso 1 1 calc R
C26 C 0.86268(16) 0.6756(3) 0.04401(7) 0.0284(4) Uani 1 1 d .
H26A H 0.9153 0.6412 0.0213 0.034 Uiso 1 1 calc R
H26B H 0.8822 0.8156 0.0572 0.034 Uiso 1 1 calc R
N1 N 0.50527(11) 0.9338(2) 0.17784(5) 0.0190(3) Uani 1 1 d .
H1N H 0.5520 1.0300 0.1707 0.023 Uiso 1 1 calc R
N2 N 0.58685(12) 0.6357(2) 0.12490(5) 0.0206(3) Uani 1 1 d .
H2N H 0.5263 0.7076 0.1097 0.025 Uiso 1 1 calc R

loop_
_atom_site_aniso_label
_atom_site_aniso_U_11
_atom_site_aniso_U_22
_atom_site_aniso_U_33
_atom_site_aniso_U_23
_atom_site_aniso_U_13
_atom_site_aniso_U_12
C1 0.0142(7) 0.0188(7) 0.0202(8) -0.0003(6) 0.0038(6) -0.0014(6)
C2 0.0153(7) 0.0200(7) 0.0185(7) 0.0001(6) 0.0049(6) -0.0022(6)
C3 0.0189(7) 0.0203(8) 0.0241(8) 0.0014(6) 0.0061(6) 0.0012(6)
C4 0.0166(7) 0.0281(9) 0.0261(8) 0.0088(7) 0.0035(6) 0.0007(6)
C5 0.0202(8) 0.0385(10) 0.0167(7) 0.0051(7) 0.0039(6) -0.0004(7)
C6 0.0177(7) 0.0293(9) 0.0206(8) -0.0026(6) 0.0051(6) -0.0014(6)
C7 0.0177(7) 0.0146(7) 0.0190(7) -0.0006(5) 0.0060(6) 0.0009(5)
C8 0.0189(7) 0.0167(7) 0.0232(8) -0.0026(6) 0.0070(6) 0.0010(6)
C9 0.0190(7) 0.0197(8) 0.0236(8) -0.0036(6) 0.0065(6) -0.0010(6)
C10 0.0206(8) 0.0207(8) 0.0280(8) 0.0005(6) 0.0098(6) 0.0000(6)
C11 0.0226(8) 0.0226(8) 0.0217(8) -0.0009(6) 0.0101(6) 0.0043(6)
C12 0.0226(8) 0.0228(8) 0.0175(7) -0.0012(6) 0.0075(6) 0.0017(6)
C13 0.0238(8) 0.0169(7) 0.0239(8) 0.0035(6) 0.0076(6) -0.0008(6)
C14 0.0269(9) 0.0195(8) 0.0261(8) 0.0069(6) 0.0071(7) 0.0050(6)
C15 0.0217(8) 0.0287(9) 0.0204(8) 0.0013(7) 0.0034(6) 0.0034(7)
C16 0.0256(8) 0.0198(8) 0.0315(9) -0.0009(7) 0.0070(7) 0.0075(6)
C17 0.0180(7) 0.0177(7) 0.0174(7) 0.0000(6) 0.0057(6) 0.0008(6)
C18 0.0225(8) 0.0186(7) 0.0212(8) -0.0002(6) 0.0059(6) -0.0026(6)
C19 0.0301(9) 0.0170(7) 0.0248(8) -0.0034(6) 0.0099(7) -0.0005(6)
C20 0.0277(9) 0.0260(9) 0.0306(9) 0.0021(7) 0.0119(7) 0.0084(7)
C21 0.0164(7) 0.0317(9) 0.0300(9) -0.0010(7) 0.0058(6) -0.0005(7)
C22 0.0204(8) 0.0244(8) 0.0211(8) -0.0032(6) 0.0030(6) -0.0025(6)
C23 0.0262(8) 0.0197(8) 0.0216(8) 0.0018(6) 0.0086(6) 0.0028(6)
C24 0.0319(9) 0.0205(8) 0.0209(8) 0.0037(6) 0.0124(7) 0.0015(7)
C25 0.0302(9) 0.0268(9) 0.0207(8) -0.0040(6) 0.0098(7) -0.0002(7)
C26 0.0280(9) 0.0267(9) 0.0349(10) -0.0020(7) 0.0163(7) -0.0059(7)
N1 0.0166(6) 0.0165(6) 0.0249(7) 0.0007(5) 0.0068(5) -0.0025(5)
N2 0.0211(7) 0.0240(7) 0.0179(6) 0.0034(5) 0.0065(5) 0.0079(5)

loop_
_atom_type_symbol
_atom_type_description
_atom_type_scat_dispersion_real
_atom_type_scat_dispersion_imag
_atom_type_scat_source
C C 0.0033 0.0016 'International Tables Vol C Tables 4.2.6.8 and 6.1.1.4'
H H 0.0000 0.0000 'International Tables Vol C Tables 4.2.6.8 and 6.1.1.4'
N N 0.0061 0.0033 'International Tables Vol C Tables 4.2.6.8 and 6.1.1.4'

loop_
_geom_angle_atom_site_label_1
_geom_angle_atom_site_label_2
_geom_angle_atom_site_label_3
_geom_angle
C6 C1 C2 119.66(15)
C6 C1 N1 122.81(14)
C2 C1 N1 117.33(13)
N2 C2 C3 124.66(14)
N2 C2 C1 117.14(14)
C3 C2 C1 118.20(14)
C4 C3 C2 120.87(15)
C5 C4 C3 120.64(16)
C4 C5 C6 119.32(15)
C1 C6 C5 121.21(16)
N1 C7 C8 110.93(12)
N1 C7 C13 107.12(12)
C8 C7 C13 108.99(13)
N1 C7 C12 112.34(12)
C8 C7 C12 108.74(12)
C13 C7 C12 108.63(12)
C7 C8 C9 110.02(12)
C15 C9 C10 109.36(13)
C15 C9 C8 109.61(13)
C10 C9 C8 109.50(13)
C11 C10 C9 109.60(13)
C10 C11 C12 109.34(13)
C10 C11 C16 109.37(14)
C12 C11 C16 108.99(13)
C11 C12 C7 110.80(13)
C7 C13 C14 110.19(13)
C16 C14 C15 109.44(14)
C16 C14 C13 109.67(14)
C15 C14 C13 108.99(13)
C9 C15 C14 109.54(13)
C14 C16 C11 109.67(13)
N2 C17 C23 105.18(12)
N2 C17 C18 112.19(13)
C23 C17 C18 108.28(13)
N2 C17 C22 113.50(12)
C23 C17 C22 107.95(13)
C18 C17 C22 109.45(13)
C17 C18 C19 110.00(13)
C25 C19 C20 109.33(14)
C25 C19 C18 110.07(14)
C20 C19 C18 109.28(14)
C19 C20 C21 109.47(13)
C26 C21 C20 109.52(14)
C26 C21 C22 109.71(14)
C20 C21 C22 109.46(14)
C21 C22 C17 109.91(13)
C24 C23 C17 111.38(13)
C25 C24 C23 109.16(14)
C25 C24 C26 109.39(14)
C23 C24 C26 109.41(14)
C19 C25 C24 109.46(13)
C21 C26 C24 109.21(13)
C1 N1 C7 118.09(12)
C2 N2 C17 126.18(13)

loop_
_geom_bond_atom_site_label_1
_geom_bond_atom_site_label_2
_geom_bond_distance
C1 C6 1.389(2)
C1 C2 1.420(2)
C1 N1 1.439(2)
C2 N2 1.389(2)
C2 C3 1.402(2)
C3 C4 1.391(2)
C4 C5 1.381(3)
C5 C6 1.392(2)
C7 N1 1.4868(19)
C7 C8 1.532(2)
C7 C13 1.537(2)
C7 C12 1.539(2)
C8 C9 1.538(2)
C9 C15 1.532(2)
C9 C10 1.535(2)
C10 C11 1.532(2)
C11 C12 1.532(2)
C11 C16 1.535(2)
C13 C14 1.538(2)
C14 C16 1.534(2)
C14 C15 1.535(2)
C17 N2 1.4743(19)
C17 C23 1.533(2)
C17 C18 1.537(2)
C17 C22 1.545(2)
C18 C19 1.538(2)
C19 C25 1.530(2)
C19 C20 1.533(2)
C20 C21 1.536(2)
C21 C26 1.532(3)
C21 C22 1.539(2)
C23 C24 1.531(2)
C24 C25 1.530(2)
C24 C26 1.533(3)
